data_4343378
loop_
_publ_author_name
'Langdon-Jones, Emily E'
'Lloyd, David'
'Hayes, Anthony J.'
'Wainwright, Shane D.'
'Mottram, Huw J.'
'Coles, Simon J.'
'Horton, Peter N.'
'Pope, Simon J. A.'

_publ_section_title
;
 Alkynyl-naphthalimide Fluorophores: Gold Coordination Chemistry and
 Cellular Imaging Applications.
;
_journal_issue 13
_journal_name_full 'Inorganic chemistry'
_journal_page_first 6606
_journal_page_last 6615
_journal_paper_doi 10.1021/acs.inorgchem.5b00954
_journal_volume 54
_journal_year 2015
_chemical_formula_moiety 'C39 H34 Au N2 O2 P'
_chemical_formula_sum 'C39 H34 Au N2 O2 P'
_chemical_formula_weight 790.62
_chemical_name_systematic
;
 ?
;
_space_group_crystal_system monoclinic
_space_group_IT_number 15
_space_group_name_Hall '-C 2yc'
_space_group_name_H-M_alt 'C 1 2/c 1'
_symmetry_space_group_name_Hall '-C 2yc'
_symmetry_space_group_name_H-M 'C 1 2/c 1'
_atom_sites_solution_hydrogens geom
_audit_creation_method SHELXL-2013
_cell_angle_alpha 90
_cell_angle_beta 106.004(2)
_cell_angle_gamma 90
_cell_formula_units_Z 8
_cell_length_a 22.8825(16)
_cell_length_b 9.2776(7)
_cell_length_c 30.604(2)
_cell_measurement_reflns_used 26046
_cell_measurement_temperature 100(2)
_cell_measurement_theta_max 27.5
_cell_measurement_theta_min 2.0
_cell_volume 6245.3(8)
_computing_cell_refinement
;
Rigaku CrystalClear-SM Expert 3.1 b27
;
_computing_data_collection
;
Rigaku CrystalClear-SM Expert 3.1 b27
;
_computing_data_reduction
;
Rigaku CrystalClear-SM Expert 3.1 b27
;
_computing_molecular_graphics 'ORTEP3 for Windows (Farrugia, 1997)'
_computing_publication_material
;
WINGX (Farrugia, 1998)
Olex2 (Dolomanov et al., 2009)
;
_computing_structure_refinement 'SHELXL-2013 (Sheldrick, 2013)'
_computing_structure_solution 'SUPERFLIP (Palatinus & Chapuis, 2007'
_diffrn_ambient_temperature 100(2)
_diffrn_detector 'CCD plate'
_diffrn_detector_area_resol_mean 28.5714
_diffrn_detector_type 'Rigaku HG Saturn724+ (2x2 bin mode)'
_diffrn_measured_fraction_theta_full 0.998
_diffrn_measured_fraction_theta_max 0.997
_diffrn_measurement_device 'four-circle \k goniometer'
_diffrn_measurement_device_type 'Rigaku AFC12 (Right)'
_diffrn_measurement_method 'profile data from \w-scans'
_diffrn_measurement_specimen_support 'MiTeGen MicroMesh'
_diffrn_radiation_collimation 'Confocal mirrors, HF Varimax '
_diffrn_radiation_type MoK\a
_diffrn_radiation_wavelength 0.71075
_diffrn_reflns_av_R_equivalents 0.0388
_diffrn_reflns_av_unetI/netI 0.0286
_diffrn_reflns_laue_measured_fraction_full 0.998
_diffrn_reflns_laue_measured_fraction_max 0.997
_diffrn_reflns_limit_h_max 29
_diffrn_reflns_limit_h_min -28
_diffrn_reflns_limit_k_max 12
_diffrn_reflns_limit_k_min -12
_diffrn_reflns_limit_l_max 39
_diffrn_reflns_limit_l_min -38
_diffrn_reflns_number 27469
_diffrn_reflns_point_group_measured_fraction_full 0.998
_diffrn_reflns_point_group_measured_fraction_max 0.997
_diffrn_reflns_theta_full 25.242
_diffrn_reflns_theta_max 27.500
_diffrn_reflns_theta_min 1.983
_diffrn_source 'Rotating Anode'
_diffrn_source_current 55.0
_diffrn_source_power 2.475
_diffrn_source_voltage 45.0
_exptl_absorpt_coefficient_mu 4.802
_exptl_absorpt_correction_T_max 1.000
_exptl_absorpt_correction_T_min 0.697
_exptl_absorpt_correction_type multi-scan
_exptl_absorpt_process_details
;
Rigaku CrystalClear-SM Expert 3.1 b27
;
_exptl_crystal_colour Orange
_exptl_crystal_density_diffrn 1.682
_exptl_crystal_description Blade
_exptl_crystal_F_000 3136
_exptl_crystal_size_max 0.160
_exptl_crystal_size_mid 0.060
_exptl_crystal_size_min 0.020
_refine_diff_density_max 0.801
_refine_diff_density_min -0.709
_refine_diff_density_rms 0.096
_refine_ls_extinction_method none
_refine_ls_goodness_of_fit_ref 1.016
_refine_ls_hydrogen_treatment constr
_refine_ls_matrix_type full
_refine_ls_number_parameters 407
_refine_ls_number_reflns 7153
_refine_ls_number_restraints 0
_refine_ls_restrained_S_all 1.016
_refine_ls_R_factor_all 0.0275
_refine_ls_R_factor_gt 0.0226
_refine_ls_shift/su_max 0.002
_refine_ls_shift/su_mean 0.000
_refine_ls_structure_factor_coef Fsqd
_refine_ls_weighting_details 'w=1/[\s^2^(Fo^2^)+(0.0275P)^2^+8.1887P] where P=(Fo^2^+2Fc^2^)/3'
_refine_ls_weighting_scheme calc
_refine_ls_wR_factor_gt 0.0536
_refine_ls_wR_factor_ref 0.0554
_reflns_Friedel_coverage 0.000
_reflns_number_gt 6334
_reflns_number_total 7153
_reflns_threshold_expression 'I > 2\s(I)'
_cod_data_source_file ic5b00954_si_002.cif
_cod_data_source_block AuL6
_cod_depositor_comments
;
The following automatic conversions were performed:

'_exptl_absorpt_correction_type' value 'Multi-scan' changed to
'multi-scan' according to
/usr/data/users/saulius/crontab/automatic-downloads/rss-feeds/ACS/lib/dictionaries/cif_core.dic
dictionary named 'cif_core.dic' version 2.4.2 from 2011-04-26.

Automatic conversion script
Id: cif_fix_values 3271 2015-04-21 07:52:19Z andrius 

 Adding full bibliography for 4343377--4343378.cif.
;
_cod_database_code 4343378
_shelx_space_group_comment
;
The symmetry employed for this shelxl refinement is uniquely defined
by the following loop, which should always be used as a source of
symmetry information in preference to the above space-group names.
They are only intended as comments.
;
_shelx_estimated_absorpt_t_min 0.514
_shelx_estimated_absorpt_t_max 0.910
_shelxl_version_number 2013-4

loop_
_space_group_symop_operation_xyz
'x, y, z'
'-x, y, -z+1/2'
'x+1/2, y+1/2, z'
'-x+1/2, y+1/2, -z+1/2'
'-x, -y, -z'
'x, -y, z-1/2'
'-x+1/2, -y+1/2, -z'
'x+1/2, -y+1/2, z-1/2'

loop_
_atom_site_label
_atom_site_type_symbol
_atom_site_fract_x
_atom_site_fract_y
_atom_site_fract_z
_atom_site_U_iso_or_equiv
_atom_site_adp_type
_atom_site_occupancy
_atom_site_site_symmetry_order
_atom_site_calc_flag
_atom_site_refinement_flags_posn
_atom_site_refinement_flags_adp
Au1 Au 0.72198(2) 0.51052(2) 0.42127(2) 0.01481(4) Uani 1 1 d . .
C1 C 0.63652(13) 0.5125(3) 0.42547(8) 0.0183(5) Uani 1 1 d . .
C2 C 0.58223(13) 0.5202(3) 0.41951(8) 0.0178(5) Uani 1 1 d . .
C3 C 0.51556(12) 0.5263(3) 0.40859(8) 0.0185(5) Uani 1 1 d . .
H3A H 0.5025 0.6277 0.4096 0.022 Uiso 1 1 calc R U
H3B H 0.5018 0.4712 0.4316 0.022 Uiso 1 1 calc R U
C4 C 0.48307(11) 0.3147(3) 0.35939(8) 0.0168(5) Uani 1 1 d . .
C5 C 0.45677(11) 0.2544(3) 0.31374(8) 0.0153(5) Uani 1 1 d . .
C6 C 0.43633(11) 0.3470(3) 0.27566(8) 0.0151(5) Uani 1 1 d . .
C7 C 0.44242(12) 0.4983(2) 0.28105(8) 0.0157(5) Uani 1 1 d . .
C8 C 0.46821(11) 0.5628(3) 0.32674(8) 0.0163(5) Uani 1 1 d . .
C9 C 0.45362(12) 0.1073(3) 0.30733(8) 0.0189(5) Uani 1 1 d . .
H9 H 0.4687 0.0455 0.3327 0.023 Uiso 1 1 calc R U
C10 C 0.42871(13) 0.0469(3) 0.26427(8) 0.0196(5) Uani 1 1 d . .
H10 H 0.4272 -0.0550 0.2610 0.023 Uiso 1 1 calc R U
C11 C 0.40606(12) 0.1336(3) 0.22624(8) 0.0169(5) Uani 1 1 d . .
C12 C 0.41223(11) 0.2877(3) 0.23127(8) 0.0154(5) Uani 1 1 d . .
C13 C 0.40015(12) 0.3836(3) 0.19361(8) 0.0159(5) Uani 1 1 d . .
H13 H 0.3869 0.3457 0.1637 0.019 Uiso 1 1 calc R U
C14 C 0.40716(12) 0.5300(3) 0.19964(8) 0.0176(5) Uani 1 1 d . .
H14 H 0.3982 0.5922 0.1740 0.021 Uiso 1 1 calc R U
C15 C 0.42750(12) 0.5878(3) 0.24351(8) 0.0167(5) Uani 1 1 d . .
H15 H 0.4311 0.6893 0.2475 0.020 Uiso 1 1 calc R U
C16 C 0.39278(14) -0.0730(3) 0.17432(8) 0.0223(6) Uani 1 1 d . .
H16A H 0.3661 -0.1367 0.1863 0.027 Uiso 1 1 calc R U
H16B H 0.4356 -0.0968 0.1901 0.027 Uiso 1 1 calc R U
C17 C 0.38101(14) -0.0971(3) 0.12338(8) 0.0249(6) Uani 1 1 d . .
H17A H 0.4098 -0.0379 0.1121 0.030 Uiso 1 1 calc R U
H17B H 0.3886 -0.1996 0.1177 0.030 Uiso 1 1 calc R U
C18 C 0.31620(14) -0.0579(3) 0.09718(8) 0.0236(6) Uani 1 1 d . .
H18 H 0.2880 -0.1228 0.1078 0.028 Uiso 1 1 calc R U
C19 C 0.30318(13) 0.0975(3) 0.10877(8) 0.0236(6) Uani 1 1 d . .
H19A H 0.3287 0.1647 0.0968 0.028 Uiso 1 1 calc R U
H19B H 0.2600 0.1210 0.0941 0.028 Uiso 1 1 calc R U
C20 C 0.31661(12) 0.1168(3) 0.16004(8) 0.0204(5) Uani 1 1 d . .
H20A H 0.3093 0.2182 0.1670 0.024 Uiso 1 1 calc R U
H20B H 0.2890 0.0548 0.1717 0.024 Uiso 1 1 calc R U
C21 C 0.30508(16) -0.0808(3) 0.04607(9) 0.0313(7) Uani 1 1 d . .
H21A H 0.3342 -0.0232 0.0352 0.047 Uiso 1 1 calc R U
H21B H 0.2636 -0.0509 0.0302 0.047 Uiso 1 1 calc R U
H21C H 0.3104 -0.1830 0.0400 0.047 Uiso 1 1 calc R U
N1 N 0.48713(10) 0.4657(2) 0.36283(7) 0.0164(4) Uani 1 1 d . .
N2 N 0.38058(10) 0.0778(2) 0.18271(7) 0.0184(5) Uani 1 1 d . .
O1 O 0.50100(9) 0.2411(2) 0.39359(6) 0.0229(4) Uani 1 1 d . .
O2 O 0.47289(9) 0.69269(19) 0.33279(6) 0.0221(4) Uani 1 1 d . .
C31 C 0.83516(11) 0.7110(3) 0.40312(8) 0.0150(5) Uani 1 1 d . .
C32 C 0.83557(11) 0.7859(3) 0.36362(8) 0.0161(5) Uani 1 1 d . .
H32 H 0.8276 0.7364 0.3354 0.019 Uiso 1 1 calc R U
C33 C 0.84767(12) 0.9328(3) 0.36559(8) 0.0186(5) Uani 1 1 d . .
H33 H 0.8466 0.9842 0.3385 0.022 Uiso 1 1 calc R U
C34 C 0.86134(13) 1.0048(3) 0.40695(10) 0.0215(6) Uani 1 1 d . .
H34 H 0.8700 1.1051 0.4082 0.026 Uiso 1 1 calc R U
C35 C 0.86242(13) 0.9301(3) 0.44668(8) 0.0220(6) Uani 1 1 d . .
H35 H 0.8727 0.9789 0.4751 0.026 Uiso 1 1 calc R U
C36 C 0.84850(12) 0.7846(3) 0.44465(8) 0.0189(5) Uani 1 1 d . .
H36 H 0.8480 0.7344 0.4716 0.023 Uiso 1 1 calc R U
C37 C 0.80046(12) 0.4553(3) 0.34599(8) 0.0159(5) Uani 1 1 d . .
C38 C 0.83872(12) 0.3558(3) 0.33383(8) 0.0189(5) Uani 1 1 d . .
H38 H 0.8746 0.3244 0.3557 0.023 Uiso 1 1 calc R U
C39 C 0.82444(13) 0.3023(3) 0.28976(8) 0.0210(5) Uani 1 1 d . .
H39 H 0.8504 0.2336 0.2817 0.025 Uiso 1 1 calc R U
C40 C 0.77247(13) 0.3486(3) 0.25742(8) 0.0215(6) Uani 1 1 d . .
H40 H 0.7632 0.3120 0.2273 0.026 Uiso 1 1 calc R U
C41 C 0.73420(12) 0.4483(3) 0.26905(8) 0.0209(5) Uani 1 1 d . .
H41 H 0.6989 0.4808 0.2469 0.025 Uiso 1 1 calc R U
C42 C 0.74773(13) 0.5005(2) 0.31332(9) 0.0178(5) Uani 1 1 d . .
H42 H 0.7211 0.5672 0.3215 0.021 Uiso 1 1 calc R U
C43 C 0.87847(12) 0.4305(3) 0.43890(8) 0.0157(5) Uani 1 1 d . .
C44 C 0.87104(12) 0.3365(3) 0.47255(8) 0.0174(5) Uani 1 1 d . .
H44 H 0.8318 0.3206 0.4766 0.021 Uiso 1 1 calc R U
C45 C 0.92165(13) 0.2660(3) 0.50023(8) 0.0221(6) Uani 1 1 d . .
H45 H 0.9173 0.2046 0.5240 0.026 Uiso 1 1 calc R U
C46 C 0.97812(13) 0.2855(3) 0.49311(8) 0.0238(6) Uani 1 1 d . .
H46 H 1.0122 0.2350 0.5115 0.029 Uiso 1 1 calc R U
C47 C 0.98561(13) 0.3783(3) 0.45936(8) 0.0215(5) Uani 1 1 d . .
H47 H 1.0246 0.3908 0.4545 0.026 Uiso 1 1 calc R U
C48 C 0.93551(12) 0.4527(3) 0.43267(8) 0.0185(5) Uani 1 1 d . .
H48 H 0.9405 0.5187 0.4102 0.022 Uiso 1 1 calc R U
P31 P 0.81221(3) 0.52292(7) 0.40368(2) 0.01412(12) Uani 1 1 d . .

loop_
_atom_site_aniso_label
_atom_site_aniso_U_11
_atom_site_aniso_U_22
_atom_site_aniso_U_33
_atom_site_aniso_U_23
_atom_site_aniso_U_13
_atom_site_aniso_U_12
Au1 0.01413(6) 0.01637(6) 0.01394(5) -0.00031(3) 0.00386(4) -0.00206(3)
C1 0.0198(14) 0.0193(12) 0.0144(11) -0.0006(9) 0.0022(10) -0.0026(10)
C2 0.0253(15) 0.0162(11) 0.0116(11) -0.0005(8) 0.0048(10) -0.0021(10)
C3 0.0173(13) 0.0240(13) 0.0142(11) -0.0050(9) 0.0040(10) -0.0005(10)
C4 0.0118(12) 0.0224(12) 0.0178(11) -0.0004(9) 0.0069(10) -0.0011(9)
C5 0.0128(12) 0.0184(12) 0.0150(11) 0.0001(9) 0.0044(9) -0.0010(9)
C6 0.0115(12) 0.0196(12) 0.0150(11) 0.0002(9) 0.0053(9) 0.0010(9)
C7 0.0114(12) 0.0200(12) 0.0161(11) -0.0008(8) 0.0043(9) 0.0009(9)
C8 0.0125(12) 0.0195(12) 0.0173(11) 0.0005(9) 0.0048(9) 0.0021(9)
C9 0.0219(14) 0.0199(12) 0.0159(11) 0.0031(9) 0.0070(10) 0.0004(10)
C10 0.0238(14) 0.0169(12) 0.0195(12) 0.0012(10) 0.0084(10) 0.0007(10)
C11 0.0170(13) 0.0180(12) 0.0163(11) -0.0019(9) 0.0055(10) 0.0004(10)
C12 0.0124(12) 0.0192(12) 0.0154(11) -0.0001(9) 0.0054(9) 0.0001(9)
C13 0.0148(13) 0.0194(12) 0.0132(10) -0.0008(9) 0.0035(9) 0.0000(9)
C14 0.0152(13) 0.0205(12) 0.0178(11) 0.0032(9) 0.0054(10) 0.0015(10)
C15 0.0157(13) 0.0144(11) 0.0202(12) -0.0001(9) 0.0050(10) -0.0005(9)
C16 0.0298(16) 0.0170(12) 0.0195(12) 0.0003(9) 0.0060(11) 0.0010(11)
C17 0.0387(18) 0.0164(12) 0.0204(12) -0.0027(10) 0.0098(12) -0.0006(11)
C18 0.0322(16) 0.0214(13) 0.0169(12) -0.0021(10) 0.0061(11) -0.0076(12)
C19 0.0236(15) 0.0246(13) 0.0187(12) -0.0002(10) -0.0006(11) -0.0024(11)
C20 0.0198(14) 0.0205(12) 0.0190(12) -0.0027(9) 0.0023(10) 0.0002(10)
C21 0.045(2) 0.0303(15) 0.0176(13) -0.0007(11) 0.0069(12) -0.0062(14)
N1 0.0152(11) 0.0207(10) 0.0127(9) -0.0026(8) 0.0030(8) -0.0018(8)
N2 0.0216(12) 0.0158(10) 0.0158(10) -0.0031(8) 0.0017(9) 0.0011(8)
O1 0.0249(11) 0.0259(10) 0.0160(8) 0.0042(7) 0.0024(7) -0.0026(8)
O2 0.0246(11) 0.0173(9) 0.0228(9) -0.0033(7) 0.0037(8) 0.0000(7)
C31 0.0138(12) 0.0136(11) 0.0172(11) -0.0001(9) 0.0034(9) 0.0008(9)
C32 0.0132(12) 0.0194(12) 0.0153(11) -0.0009(9) 0.0035(9) 0.0006(9)
C33 0.0163(13) 0.0197(12) 0.0201(12) 0.0043(9) 0.0056(10) -0.0008(10)
C34 0.0219(14) 0.0170(12) 0.0265(14) -0.0003(9) 0.0083(11) -0.0003(10)
C35 0.0272(15) 0.0197(13) 0.0201(12) -0.0047(10) 0.0083(11) -0.0025(11)
C36 0.0214(14) 0.0198(12) 0.0159(11) 0.0004(9) 0.0061(10) -0.0025(10)
C37 0.0172(13) 0.0156(11) 0.0146(11) 0.0001(9) 0.0039(10) -0.0024(10)
C38 0.0173(13) 0.0195(12) 0.0192(11) 0.0000(9) 0.0039(10) -0.0005(10)
C39 0.0218(14) 0.0219(13) 0.0205(12) -0.0038(10) 0.0080(10) 0.0023(10)
C40 0.0247(15) 0.0233(13) 0.0160(11) -0.0037(9) 0.0046(10) -0.0046(11)
C41 0.0178(14) 0.0241(13) 0.0180(12) -0.0004(10) 0.0002(10) 0.0002(11)
C42 0.0169(13) 0.0166(12) 0.0190(12) -0.0007(8) 0.0033(10) 0.0006(9)
C43 0.0174(13) 0.0138(11) 0.0129(10) -0.0011(8) -0.0009(9) -0.0002(9)
C44 0.0195(13) 0.0154(11) 0.0163(11) -0.0005(9) 0.0034(10) -0.0019(9)
C45 0.0323(16) 0.0159(12) 0.0150(11) 0.0001(9) 0.0013(11) -0.0019(11)
C46 0.0232(14) 0.0210(13) 0.0216(12) -0.0030(10) -0.0032(11) 0.0042(11)
C47 0.0163(13) 0.0228(13) 0.0228(12) -0.0044(10) 0.0012(10) 0.0002(10)
C48 0.0202(14) 0.0196(12) 0.0155(11) 0.0002(9) 0.0046(10) -0.0014(10)
P31 0.0145(3) 0.0146(3) 0.0129(3) 0.0003(2) 0.0032(2) -0.0009(2)

loop_
_atom_type_symbol
_atom_type_description
_atom_type_scat_dispersion_real
_atom_type_scat_dispersion_imag
_atom_type_scat_source
C C 0.0033 0.0016 'International Tables Vol C Tables 4.2.6.8 and 6.1.1.4'
H H 0.0000 0.0000 'International Tables Vol C Tables 4.2.6.8 and 6.1.1.4'
Au Au -2.0133 8.8022 'International Tables Vol C Tables 4.2.6.8 and 6.1.1.4'
N N 0.0061 0.0033 'International Tables Vol C Tables 4.2.6.8 and 6.1.1.4'
O O 0.0106 0.0060 'International Tables Vol C Tables 4.2.6.8 and 6.1.1.4'
P P 0.1023 0.0942 'International Tables Vol C Tables 4.2.6.8 and 6.1.1.4'

loop_
_geom_angle_atom_site_label_1
_geom_angle_atom_site_label_2
_geom_angle_atom_site_label_3
_geom_angle
C1 Au1 P31 169.80(7)
C2 C1 Au1 167.7(2)
C1 C2 C3 175.6(3)
C2 C3 N1 111.0(2)
C2 C3 H3A 109.4
N1 C3 H3A 109.4
C2 C3 H3B 109.4
N1 C3 H3B 109.4
H3A C3 H3B 108.0
O1 C4 N1 119.5(2)
O1 C4 C5 123.6(2)
N1 C4 C5 116.8(2)
C9 C5 C6 119.4(2)
C9 C5 C4 120.2(2)
C6 C5 C4 120.4(2)
C7 C6 C5 120.3(2)
C7 C6 C12 119.5(2)
C5 C6 C12 120.1(2)
C15 C7 C6 120.3(2)
C15 C7 C8 118.9(2)
C6 C7 C8 120.6(2)
O2 C8 N1 121.4(2)
O2 C8 C7 122.4(2)
N1 C8 C7 116.1(2)
C5 C9 C10 121.5(2)
C5 C9 H9 119.3
C10 C9 H9 119.3
C11 C10 C9 121.1(2)
C11 C10 H10 119.5
C9 C10 H10 119.5
C10 C11 N2 123.0(2)
C10 C11 C12 118.8(2)
N2 C11 C12 118.2(2)
C13 C12 C6 117.9(2)
C13 C12 C11 122.9(2)
C6 C12 C11 119.0(2)
C14 C13 C12 121.3(2)
C14 C13 H13 119.3
C12 C13 H13 119.3
C13 C14 C15 120.2(2)
C13 C14 H14 119.9
C15 C14 H14 119.9
C7 C15 C14 120.5(2)
C7 C15 H15 119.7
C14 C15 H15 119.7
N2 C16 C17 109.3(2)
N2 C16 H16A 109.8
C17 C16 H16A 109.8
N2 C16 H16B 109.8
C17 C16 H16B 109.8
H16A C16 H16B 108.3
C18 C17 C16 112.1(2)
C18 C17 H17A 109.2
C16 C17 H17A 109.2
C18 C17 H17B 109.2
C16 C17 H17B 109.2
H17A C17 H17B 107.9
C17 C18 C21 111.6(3)
C17 C18 C19 109.0(2)
C21 C18 C19 112.3(2)
C17 C18 H18 107.9
C21 C18 H18 107.9
C19 C18 H18 107.9
C20 C19 C18 110.6(2)
C20 C19 H19A 109.5
C18 C19 H19A 109.5
C20 C19 H19B 109.5
C18 C19 H19B 109.5
H19A C19 H19B 108.1
N2 C20 C19 110.2(2)
N2 C20 H20A 109.6
C19 C20 H20A 109.6
N2 C20 H20B 109.6
C19 C20 H20B 109.6
H20A C20 H20B 108.1
C18 C21 H21A 109.5
C18 C21 H21B 109.5
H21A C21 H21B 109.5
C18 C21 H21C 109.5
H21A C21 H21C 109.5
H21B C21 H21C 109.5
C8 N1 C4 125.7(2)
C8 N1 C3 117.5(2)
C4 N1 C3 116.8(2)
C11 N2 C16 118.14(19)
C11 N2 C20 117.0(2)
C16 N2 C20 111.28(19)
C32 C31 C36 119.4(2)
C32 C31 P31 123.70(18)
C36 C31 P31 116.70(18)
C33 C32 C31 120.0(2)
C33 C32 H32 120.0
C31 C32 H32 120.0
C34 C33 C32 120.2(2)
C34 C33 H33 119.9
C32 C33 H33 119.9
C33 C34 C35 120.1(2)
C33 C34 H34 119.9
C35 C34 H34 119.9
C36 C35 C34 119.8(2)
C36 C35 H35 120.1
C34 C35 H35 120.1
C35 C36 C31 120.4(2)
C35 C36 H36 119.8
C31 C36 H36 119.8
C38 C37 C42 119.3(2)
C38 C37 P31 123.49(18)
C42 C37 P31 117.1(2)
C39 C38 C37 120.0(2)
C39 C38 H38 120.0
C37 C38 H38 120.0
C38 C39 C40 120.5(2)
C38 C39 H39 119.7
C40 C39 H39 119.7
C41 C40 C39 120.1(2)
C41 C40 H40 120.0
C39 C40 H40 120.0
C40 C41 C42 119.7(2)
C40 C41 H41 120.1
C42 C41 H41 120.1
C41 C42 C37 120.5(3)
C41 C42 H42 119.8
C37 C42 H42 119.8
C48 C43 C44 120.4(2)
C48 C43 P31 120.83(19)
C44 C43 P31 118.8(2)
C45 C44 C43 119.4(3)
C45 C44 H44 120.3
C43 C44 H44 120.3
C46 C45 C44 120.0(2)
C46 C45 H45 120.0
C44 C45 H45 120.0
C45 C46 C47 120.7(2)
C45 C46 H46 119.6
C47 C46 H46 119.6
C46 C47 C48 119.5(3)
C46 C47 H47 120.3
C48 C47 H47 120.3
C43 C48 C47 120.0(2)
C43 C48 H48 120.0
C47 C48 H48 120.0
C43 P31 C37 106.78(11)
C43 P31 C31 105.18(11)
C37 P31 C31 106.65(11)
C43 P31 Au1 119.96(9)
C37 P31 Au1 108.10(9)
C31 P31 Au1 109.44(8)

loop_
_geom_bond_atom_site_label_1
_geom_bond_atom_site_label_2
_geom_bond_distance
Au1 C1 1.995(3)
Au1 P31 2.2758(7)
C1 C2 1.207(4)
C2 C3 1.470(4)
C3 N1 1.483(3)
C3 H3A 0.9900
C3 H3B 0.9900
C4 O1 1.222(3)
C4 N1 1.406(3)
C4 C5 1.471(3)
C5 C9 1.377(3)
C5 C6 1.419(3)
C6 C7 1.415(3)
C6 C12 1.428(3)
C7 C15 1.382(3)
C7 C8 1.485(3)
C8 O2 1.220(3)
C8 N1 1.398(3)
C9 C10 1.401(3)
C9 H9 0.9500
C10 C11 1.392(3)
C10 H10 0.9500
C11 N2 1.398(3)
C11 C12 1.441(3)
C12 C13 1.421(3)
C13 C14 1.374(3)
C13 H13 0.9500
C14 C15 1.401(3)
C14 H14 0.9500
C15 H15 0.9500
C16 N2 1.463(3)
C16 C17 1.524(3)
C16 H16A 0.9900
C16 H16B 0.9900
C17 C18 1.523(4)
C17 H17A 0.9900
C17 H17B 0.9900
C18 C21 1.529(3)
C18 C19 1.534(4)
C18 H18 1.0000
C19 C20 1.524(3)
C19 H19A 0.9900
C19 H19B 0.9900
C20 N2 1.482(3)
C20 H20A 0.9900
C20 H20B 0.9900
C21 H21A 0.9800
C21 H21B 0.9800
C21 H21C 0.9800
C31 C32 1.397(3)
C31 C36 1.400(3)
C31 P31 1.824(2)
C32 C33 1.388(3)
C32 H32 0.9500
C33 C34 1.388(4)
C33 H33 0.9500
C34 C35 1.394(4)
C34 H34 0.9500
C35 C36 1.385(4)
C35 H35 0.9500
C36 H36 0.9500
C37 C38 1.392(4)
C37 C42 1.402(4)
C37 P31 1.823(2)
C38 C39 1.389(3)
C38 H38 0.9500
C39 C40 1.389(4)
C39 H39 0.9500
C40 C41 1.386(4)
C40 H40 0.9500
C41 C42 1.391(4)
C41 H41 0.9500
C42 H42 0.9500
C43 C48 1.385(4)
C43 C44 1.395(3)
C43 P31 1.815(2)
C44 C45 1.395(4)
C44 H44 0.9500
C45 C46 1.380(4)
C45 H45 0.9500
C46 C47 1.391(4)
C46 H46 0.9500
C47 C48 1.394(4)
C47 H47 0.9500
C48 H48 0.9500

loop_
_geom_torsion_atom_site_label_1
_geom_torsion_atom_site_label_2
_geom_torsion_atom_site_label_3
_geom_torsion_atom_site_label_4
_geom_torsion
O1 C4 C5 C9 -2.8(4)
N1 C4 C5 C9 177.3(2)
O1 C4 C5 C6 179.3(3)
N1 C4 C5 C6 -0.6(4)
C9 C5 C6 C7 -176.3(3)
C4 C5 C6 C7 1.6(4)
C9 C5 C6 C12 0.6(4)
C4 C5 C6 C12 178.4(2)
C5 C6 C7 C15 174.3(2)
C12 C6 C7 C15 -2.6(4)
C5 C6 C7 C8 -2.2(4)
C12 C6 C7 C8 -179.1(2)
C15 C7 C8 O2 5.1(4)
C6 C7 C8 O2 -178.3(3)
C15 C7 C8 N1 -174.8(2)
C6 C7 C8 N1 1.8(4)
C6 C5 C9 C10 -2.3(4)
C4 C5 C9 C10 179.9(2)
C5 C9 C10 C11 -0.1(4)
C9 C10 C11 N2 -179.7(3)
C9 C10 C11 C12 4.0(4)
C7 C6 C12 C13 5.3(4)
C5 C6 C12 C13 -171.6(2)
C7 C6 C12 C11 -179.8(2)
C5 C6 C12 C11 3.3(4)
C10 C11 C12 C13 169.0(3)
N2 C11 C12 C13 -7.4(4)
C10 C11 C12 C6 -5.6(4)
N2 C11 C12 C6 178.0(2)
C6 C12 C13 C14 -4.6(4)
C11 C12 C13 C14 -179.3(3)
C12 C13 C14 C15 1.0(4)
C6 C7 C15 C14 -1.1(4)
C8 C7 C15 C14 175.4(2)
C13 C14 C15 C7 1.9(4)
N2 C16 C17 C18 -57.8(3)
C16 C17 C18 C21 179.3(2)
C16 C17 C18 C19 54.7(3)
C17 C18 C19 C20 -54.1(3)
C21 C18 C19 C20 -178.3(3)
C18 C19 C20 N2 57.5(3)
O2 C8 N1 C4 179.3(2)
C7 C8 N1 C4 -0.8(4)
O2 C8 N1 C3 -2.5(4)
C7 C8 N1 C3 177.4(2)
O1 C4 N1 C8 -179.7(2)
C5 C4 N1 C8 0.2(4)
O1 C4 N1 C3 2.1(4)
C5 C4 N1 C3 -178.0(2)
C2 C3 N1 C8 -98.0(3)
C2 C3 N1 C4 80.4(3)
C10 C11 N2 C16 -17.0(4)
C12 C11 N2 C16 159.3(2)
C10 C11 N2 C20 120.3(3)
C12 C11 N2 C20 -63.4(3)
C17 C16 N2 C11 -160.2(2)
C17 C16 N2 C20 60.2(3)
C19 C20 N2 C11 158.9(2)
C19 C20 N2 C16 -61.0(3)
C36 C31 C32 C33 -1.6(4)
P31 C31 C32 C33 173.4(2)
C31 C32 C33 C34 2.1(4)
C32 C33 C34 C35 -0.6(4)
C33 C34 C35 C36 -1.4(4)
C34 C35 C36 C31 1.9(4)
C32 C31 C36 C35 -0.5(4)
P31 C31 C36 C35 -175.8(2)
C42 C37 C38 C39 -0.1(4)
P31 C37 C38 C39 175.7(2)
C37 C38 C39 C40 0.7(4)
C38 C39 C40 C41 -0.4(4)
C39 C40 C41 C42 -0.7(4)
C40 C41 C42 C37 1.4(4)
C38 C37 C42 C41 -1.0(4)
P31 C37 C42 C41 -177.1(2)
C48 C43 C44 C45 0.7(4)
P31 C43 C44 C45 -179.27(18)
C43 C44 C45 C46 -2.4(4)
C44 C45 C46 C47 1.9(4)
C45 C46 C47 C48 0.3(4)
C44 C43 C48 C47 1.6(4)
P31 C43 C48 C47 -178.51(19)
C46 C47 C48 C43 -2.1(4)
C48 C43 P31 C37 65.8(2)
C44 C43 P31 C37 -114.3(2)
C48 C43 P31 C31 -47.3(2)
C44 C43 P31 C31 132.6(2)
C48 C43 P31 Au1 -170.96(17)
C44 C43 P31 Au1 9.0(2)
C38 C37 P31 C43 -2.3(3)
C42 C37 P31 C43 173.6(2)
C38 C37 P31 C31 109.8(2)
C42 C37 P31 C31 -74.3(2)
C38 C37 P31 Au1 -132.6(2)
C42 C37 P31 Au1 43.3(2)
C32 C31 P31 C43 119.9(2)
C36 C31 P31 C43 -65.0(2)
C32 C31 P31 C37 6.7(3)
C36 C31 P31 C37 -178.2(2)
C32 C31 P31 Au1 -110.0(2)
C36 C31 P31 Au1 65.1(2)
